data_1539889
loop_
_publ_author_name
'Bronger, W.'
'Balk-Hardtdegen, H.'

_publ_section_title
;
 Darstellung, Struktur und magnetisches Verhalten von
 Alkalimetallmanganchalkogeniden A6 Mn X4 mit A = Na oder K und X = S, Se
 oder Te
;
_journal_name_full 'Zeitschrift fuer Anorganische und Allgemeine Chemie'
_journal_page_first 89
_journal_page_last 98
_journal_volume 574
_journal_year 1989
_chemical_formula_sum 'Mn Na6 Te4'
_chemical_name_systematic 'Na6 (Mn Te4)'
_space_group_IT_number 186
_symmetry_space_group_name_Hall 'P 6c -2c'
_symmetry_space_group_name_H-M 'P 63 m c'
_cell_angle_alpha 90
_cell_angle_beta 90
_cell_angle_gamma 120
_cell_formula_units_Z 2
_cell_length_a 10.14
_cell_length_b 10.14
_cell_length_c 7.748
_cell_volume 689.916
_citation_journal_id_ASTM ZAACAB
_cod_data_source_file Bronger_ZAACAB_1989_386.cif
_cod_data_source_block Mn1Na6Te4
_cod_original_formula_sum 'Mn1 Na6 Te4'
_cod_database_code 1539889

loop_
_symmetry_equiv_pos_as_xyz
x,y,z
x-y,x,z+1/2
-y,x-y,z
-x,-y,z+1/2
-x+y,-x,z
y,-x+y,z+1/2
y,x,z+1/2
-x+y,y,z
-x,-x+y,z+1/2
-y,-x,z
x-y,-y,z+1/2
x,x-y,z

loop_
_atom_site_label
_atom_site_type_symbol
_atom_site_fract_x
_atom_site_fract_y
_atom_site_fract_z
_atom_site_occupancy
_atom_site_U_iso_or_equiv
Te1 Te-2 0.3333 0.6667 0.6063 1 0.0
Na1 Na+1 0.1482 -0.1482 0.542 1 0.0
Te2 Te-2 0.18394 -0.18394 0.1418 1 0.0
Na2 Na+1 0.528 -0.528 0.373 1 0.0
Mn1 Mn+2 0.3333 0.6667 0.25 1 0.0
